data_2233112
loop_
_publ_author_name
'Wang, Xiuhong'
'Wei, Xilian'
'Du, Panpan'

_publ_section_title
;
 2-Hydroxy-<i>N</i>,<i>N</i>,<i>N</i>-trimethyl-3-tetradecyloxypropan-1-aminium
 bromide
;
_journal_coeditor_code CV5198
_journal_issue 1
_journal_name_full 'Acta Crystallographica Section E'
_journal_page_first o246
_journal_paper_doi 10.1107/S1600536811054651
_journal_volume 68
_journal_year 2012
_chemical_formula_iupac 'C20 H44 N O2 +, Br -'
_chemical_formula_moiety 'C20 H44 N O2 +, Br -'
_chemical_formula_sum 'C20 H44 Br N O2'
_chemical_formula_weight 410.47
_chemical_name_systematic
;
2-Hydroxy-<i>N</i>,<i>N</i>,<i>N</i>-trimethyl-3-tetradecyloxypropan-1-aminium
bromide
;
_space_group_IT_number 11
_symmetry_cell_setting monoclinic
_symmetry_space_group_name_Hall '-P 2yb'
_symmetry_space_group_name_H-M 'P 1 21/m 1'
_atom_sites_solution_hydrogens geom
_atom_sites_solution_primary direct
_atom_sites_solution_secondary difmap
_audit_creation_method SHELXL-97
_cell_angle_alpha 90.00
_cell_angle_beta 92.1850(10)
_cell_angle_gamma 90.00
_cell_formula_units_Z 2
_cell_length_a 5.9470(4)
_cell_length_b 7.4331(5)
_cell_length_c 26.720(2)
_cell_measurement_reflns_used 1899
_cell_measurement_temperature 293(2)
_cell_measurement_theta_max 20.6925
_cell_measurement_theta_min 2.7415
_cell_volume 1180.29(14)
_computing_cell_refinement 'SAINT (Bruker, 2007)'
_computing_data_collection 'SMART (Bruker, 2007)'
_computing_data_reduction 'SAINT (Bruker, 2007)'
_computing_molecular_graphics 'SHELXTL (Sheldrick, 2008)'
_computing_publication_material 'SHELXTL (Sheldrick, 2008)'
_computing_structure_refinement 'SHELXL97 (Sheldrick, 2008)'
_computing_structure_solution 'SHELXS97 (Sheldrick, 2008)'
_diffrn_ambient_temperature 293(2)
_diffrn_measured_fraction_theta_full 0.999
_diffrn_measured_fraction_theta_max 0.999
_diffrn_measurement_device_type 'Bruker SMART CCD area-detector'
_diffrn_measurement_method 'phi and omega scans'
_diffrn_radiation_monochromator graphite
_diffrn_radiation_source 'fine-focus sealed tube'
_diffrn_radiation_type MoK\a
_diffrn_radiation_wavelength 0.71073
_diffrn_reflns_av_R_equivalents 0.0481
_diffrn_reflns_av_sigmaI/netI 0.0528
_diffrn_reflns_limit_h_max 6
_diffrn_reflns_limit_h_min -7
_diffrn_reflns_limit_k_max 8
_diffrn_reflns_limit_k_min -6
_diffrn_reflns_limit_l_max 31
_diffrn_reflns_limit_l_min -30
_diffrn_reflns_number 5657
_diffrn_reflns_theta_full 25.02
_diffrn_reflns_theta_max 25.02
_diffrn_reflns_theta_min 2.84
_exptl_absorpt_coefficient_mu 1.752
_exptl_absorpt_correction_T_max 0.6214
_exptl_absorpt_correction_T_min 0.5481
_exptl_absorpt_correction_type multi-scan
_exptl_absorpt_process_details '(SADABS; Sheldrick, 1996)'
_exptl_crystal_colour colourless
_exptl_crystal_density_diffrn 1.155
_exptl_crystal_density_method 'not measured'
_exptl_crystal_description block
_exptl_crystal_F_000 444
_exptl_crystal_size_max 0.39
_exptl_crystal_size_mid 0.32
_exptl_crystal_size_min 0.30
_refine_diff_density_max 0.359
_refine_diff_density_min -0.423
_refine_ls_extinction_method none
_refine_ls_goodness_of_fit_ref 0.992
_refine_ls_hydrogen_treatment constr
_refine_ls_matrix_type full
_refine_ls_number_parameters 171
_refine_ls_number_reflns 2251
_refine_ls_number_restraints 0
_refine_ls_restrained_S_all 0.992
_refine_ls_R_factor_all 0.0836
_refine_ls_R_factor_gt 0.0520
_refine_ls_shift/su_max 0.001
_refine_ls_shift/su_mean 0.000
_refine_ls_structure_factor_coef Fsqd
_refine_ls_weighting_details 'calc w=1/[\s^2^(Fo^2^)+(0.0907P)^2^] where P=(Fo^2^+2Fc^2^)/3'
_refine_ls_weighting_scheme calc
_refine_ls_wR_factor_gt 0.1421
_refine_ls_wR_factor_ref 0.1540
_reflns_number_gt 1430
_reflns_number_total 2251
_reflns_threshold_expression I>2sigma(I)
_cod_data_source_file cv5198.cif
_cod_data_source_block I
_cod_original_cell_volume 1180.30(15)
_cod_original_sg_symbol_H-M 'P 21/m'
_cod_database_code 2233112
_cod_database_fobs_code 2233112

loop_
_symmetry_equiv_pos_as_xyz
'x, y, z'
'-x, y+1/2, -z'
'-x, -y, -z'
'x, -y-1/2, z'

loop_
_atom_site_type_symbol
_atom_site_label
_atom_site_fract_x
_atom_site_fract_y
_atom_site_fract_z
_atom_site_U_iso_or_equiv
_atom_site_adp_type
_atom_site_calc_flag
_atom_site_refinement_flags
_atom_site_occupancy
_atom_site_symmetry_multiplicity
Br Br1 -0.29860(11) 0.7500 0.07517(2) 0.0781(3) Uani d S 1 2
O O1 -0.3202(8) 0.3776(8) 0.13541(18) 0.0719(15) Uani d P 0.50 1
H H1D -0.2738 0.4655 0.1183 0.086 Uiso d PR 0.50 1
O O2 0.0819(8) 0.2500 0.23481(14) 0.1043(17) Uani d S 1 2
N N1 0.0902(7) 0.2500 0.07672(15) 0.0570(11) Uani d S 1 2
C C1 0.0206(14) 0.1957(11) 0.1295(3) 0.070(3) Uani d P 0.50 1
H H1A -0.0773 0.0914 0.1269 0.084 Uiso d PR 0.50 1
H H1B 0.1538 0.1618 0.1494 0.084 Uiso d PR 0.50 1
C C2 -0.1016(13) 0.3479(12) 0.1561(3) 0.064(2) Uani d P 0.50 1
H H2 -0.0133 0.4590 0.1549 0.077 Uiso d PR 0.50 1
C C3 -0.1261(14) 0.290(4) 0.2101(2) 0.087(8) Uani d P 0.50 1
H H3A -0.1997 0.3853 0.2282 0.104 Uiso d PR 0.50 1
H H3B -0.2218 0.1843 0.2108 0.104 Uiso d PR 0.50 1
C C4 0.0878(14) 0.2500 0.2862(2) 0.113(3) Uani d S 1 2
H H4A 0.0049 0.1452 0.2968 0.135 Uiso calc PR 0.50 1
H H4B 0.0049 0.3548 0.2968 0.135 Uiso calc PR 0.50 1
C C5 0.2932(11) 0.2500 0.3127(2) 0.091(2) Uani d S 1 2
H H5A 0.3553 0.3698 0.3092 0.109 Uiso d PR 0.50 1
H H5B 0.3907 0.1694 0.2950 0.109 Uiso d PR 0.50 1
C C6 0.3204(15) 0.203(3) 0.3659(3) 0.096(8) Uani d P 0.50 1
H H6A 0.1945 0.2500 0.3826 0.116 Uiso d SR 1 2
H H6B 0.3032 0.0739 0.3683 0.116 Uiso d PR 0.50 1
C C7 0.5191(12) 0.2500 0.3947(2) 0.090(2) Uani d S 1 2
H H7A 0.5322 0.3800 0.3935 0.108 Uiso d PR 0.50 1
H H7B 0.6454 0.2018 0.3771 0.108 Uiso d PR 0.50 1
C C8 0.5521(14) 0.1965(14) 0.4480(3) 0.086(4) Uani d P 0.50 1
H H8A 0.4234 0.2500 0.4655 0.103 Uiso d SR 1 2
H H8B 0.5452 0.0662 0.4492 0.103 Uiso d PR 0.50 1
C C9 0.7504(12) 0.2500 0.4770(2) 0.087(2) Uani d S 1 2
H H9A 0.7576 0.3803 0.4760 0.104 Uiso d PR 0.50 1
H H9B 0.8796 0.2057 0.4596 0.104 Uiso d PR 0.50 1
C C10 0.7807(16) 0.1948(14) 0.5305(3) 0.089(4) Uani d P 0.50 1
H H10A 0.6513 0.2500 0.5479 0.107 Uiso d SR 1 2
H H10B 0.7751 0.0645 0.5315 0.107 Uiso d PR 0.50 1
C C11 0.9785(12) 0.2500 0.5590(2) 0.090(2) Uani d S 1 2
H H11A 0.9839 0.3803 0.5577 0.108 Uiso d PR 0.50 1
H H11B 1.1074 0.2063 0.5414 0.108 Uiso d PR 0.50 1
C C12 1.0140(15) 0.1975(15) 0.6127(3) 0.089(5) Uani d P 0.50 1
H H12A 0.8865 0.2500 0.6304 0.107 Uiso d SR 1 2
H H12B 1.0059 0.0672 0.6141 0.107 Uiso d PR 0.50 1
C C13 1.2124(13) 0.2500 0.6409(2) 0.096(2) Uani d S 1 2
H H13A 1.2690 0.3530 0.6229 0.116 Uiso d PR 0.50 1
H H13B 1.3187 0.1536 0.6355 0.116 Uiso d PR 0.50 1
C C14 1.2474(15) 0.297(2) 0.6938(3) 0.098(7) Uani d P 0.50 1
H H14A 1.2309 0.4267 0.6963 0.118 Uiso d PR 0.50 1
H H14B 1.1238 0.2500 0.7115 0.118 Uiso d SR 1 2
C C15 1.4523(14) 0.2500 0.7218(2) 0.112(3) Uani d S 1 2
H H15A 1.4903 0.1295 0.7110 0.135 Uiso d PR 0.50 1
H H15B 1.5678 0.3286 0.7094 0.135 Uiso d PR 0.50 1
C C16 1.4849(15) 0.2500 0.7756(3) 0.130(3) Uani d S 1 2
H H16A 1.4050 0.3544 0.7875 0.155 Uiso calc PR 0.50 1
H H16B 1.4050 0.1456 0.7875 0.155 Uiso calc PR 0.50 1
C C17 1.6923(17) 0.2500 0.8012(3) 0.157(4) Uani d S 1 2
H H17A 1.6703 0.2500 0.8366 0.235 Uiso calc SR 1 2
H H17B 1.7751 0.3555 0.7923 0.235 Uiso calc PR 0.50 1
H H17C 1.7751 0.1445 0.7923 0.235 Uiso calc PR 0.50 1
C C18 -0.1067(9) 0.2500 0.04103(18) 0.0646(15) Uani d S 1 2
H H18A -0.1988 0.3532 0.0471 0.097 Uiso calc PR 0.50 1
H H18B -0.1930 0.1424 0.0455 0.097 Uiso calc PR 0.50 1
H H18C -0.0558 0.2544 0.0074 0.097 Uiso calc SPR 0.50 2
C C19 0.2289(7) 0.4126(7) 0.06755(16) 0.0844(13) Uani d . 1 1
H H19A 0.2678 0.4158 0.0330 0.127 Uiso calc R 1 1
H H19B 0.3638 0.4084 0.0885 0.127 Uiso calc R 1 1
H H19C 0.1447 0.5186 0.0753 0.127 Uiso calc R 1 1

loop_
_atom_site_aniso_label
_atom_site_aniso_U_11
_atom_site_aniso_U_22
_atom_site_aniso_U_33
_atom_site_aniso_U_12
_atom_site_aniso_U_13
_atom_site_aniso_U_23
Br1 0.0846(5) 0.0628(4) 0.0888(5) 0.000 0.0271(3) 0.000
O1 0.060(3) 0.087(4) 0.069(3) 0.000(3) 0.000(3) -0.004(3)
O2 0.089(3) 0.183(5) 0.041(2) 0.000 0.005(2) 0.000
N1 0.047(2) 0.074(3) 0.050(3) 0.000 0.0014(19) 0.000
C1 0.071(5) 0.088(10) 0.052(4) 0.015(4) -0.003(4) 0.002(4)
C2 0.059(5) 0.087(5) 0.045(5) 0.008(4) 0.003(4) -0.002(4)
C3 0.082(5) 0.13(3) 0.052(4) -0.001(6) 0.008(4) 0.006(6)
C4 0.108(6) 0.173(9) 0.058(5) 0.000 0.007(4) 0.000
C5 0.095(5) 0.139(6) 0.039(3) 0.000 0.003(3) 0.000
C6 0.103(6) 0.14(2) 0.047(4) 0.009(7) 0.000(4) 0.000(5)
C7 0.104(5) 0.125(6) 0.042(4) 0.000 0.009(3) 0.000
C8 0.100(6) 0.109(13) 0.047(4) 0.000(5) 0.001(4) 0.000(4)
C9 0.105(5) 0.112(6) 0.044(3) 0.000 0.008(3) 0.000
C10 0.107(6) 0.114(13) 0.047(4) 0.005(5) -0.001(4) -0.002(4)
C11 0.103(5) 0.122(6) 0.046(4) 0.000 0.007(3) 0.000
C12 0.110(6) 0.110(14) 0.047(4) -0.003(6) -0.003(4) -0.005(4)
C13 0.115(6) 0.127(6) 0.048(4) 0.000 0.007(4) 0.000
C14 0.117(7) 0.13(2) 0.043(4) 0.025(8) -0.002(4) 0.000(5)
C15 0.113(6) 0.169(9) 0.055(4) 0.000 0.010(4) 0.000
C16 0.137(8) 0.197(10) 0.053(5) 0.000 -0.017(5) 0.000
C17 0.132(8) 0.273(15) 0.065(5) 0.000 0.000(5) 0.000
C18 0.064(3) 0.087(4) 0.042(3) 0.000 0.000(3) 0.000
C19 0.079(3) 0.081(3) 0.094(3) -0.015(2) 0.004(2) -0.007(2)

loop_
_atom_type_symbol
_atom_type_description
_atom_type_scat_dispersion_real
_atom_type_scat_dispersion_imag
_atom_type_scat_source
C C 0.0033 0.0016 'International Tables Vol C Tables 4.2.6.8 and 6.1.1.4'
H H 0.0000 0.0000 'International Tables Vol C Tables 4.2.6.8 and 6.1.1.4'
N N 0.0061 0.0033 'International Tables Vol C Tables 4.2.6.8 and 6.1.1.4'
O O 0.0106 0.0060 'International Tables Vol C Tables 4.2.6.8 and 6.1.1.4'
Br Br -0.2901 2.4595 'International Tables Vol C Tables 4.2.6.8 and 6.1.1.4'

loop_
_geom_angle_atom_site_label_1
_geom_angle_atom_site_label_2
_geom_angle_atom_site_label_3
_geom_angle_site_symmetry_1
_geom_angle_site_symmetry_3
_geom_angle
C2 O1 H1D . . 91.1
C4 O2 C3 . 4_565 117.1(6)
C4 O2 C3 . . 117.1(6)
C3 O2 C3 4_565 . 24(2)
C18 N1 C19 . . 108.9(3)
C18 N1 C19 . 4_565 108.9(3)
C19 N1 C19 . 4_565 108.5(5)
C18 N1 C1 . . 110.9(4)
C19 N1 C1 . . 122.3(4)
C19 N1 C1 4_565 . 96.2(4)
C18 N1 C1 . 4_565 110.9(4)
C19 N1 C1 . 4_565 96.2(4)
C19 N1 C1 4_565 4_565 122.3(4)
C1 N1 C1 . 4_565 30.5(6)
C18 N1 Br1 . . 65.78(10)
C19 N1 Br1 . . 66.7(2)
C19 N1 Br1 4_565 . 169.6(3)
C1 N1 Br1 . . 94.1(3)
C1 N1 Br1 4_565 . 68.0(3)
C1 C1 C2 4_565 4_565 107.3(6)
C1 C1 C2 4_565 . 42.5(4)
C2 C1 C2 4_565 . 64.8(8)
C1 C1 N1 4_565 . 74.8(3)
C2 C1 N1 4_565 . 152.8(8)
C2 C1 N1 . . 112.4(6)
C1 C1 H1A 4_565 . 143.0
C2 C1 H1A 4_565 . 52.6
C2 C1 H1A . . 109.1
N1 C1 H1A . . 109.1
C1 C1 H1B 4_565 . 105.0
C2 C1 H1B 4_565 . 96.7
C2 C1 H1B . . 109.1
N1 C1 H1B . . 109.1
H1A C1 H1B . . 107.9
C1 C2 O1 4_565 . 114.8(7)
C1 C2 C2 4_565 4_565 72.7(6)
O1 C2 C2 . 4_565 99.0(4)
C1 C2 C3 4_565 . 129.0(11)
O1 C2 C3 . . 107.3(6)
C2 C2 C3 4_565 . 73.5(11)
C1 C2 C1 4_565 . 30.2(7)
O1 C2 C1 . . 112.3(6)
C2 C2 C1 4_565 . 42.5(4)
C3 C2 C1 . . 107.3(11)
C1 C2 C3 4_565 4_565 116.0(9)
O1 C2 C3 . 4_565 107.8(6)
C2 C2 C3 4_565 4_565 54.9(8)
C3 C2 C3 . 4_565 18.7(18)
C1 C2 C3 . 4_565 90.4(8)
C1 C2 H2 4_565 . 81.7
O1 C2 H2 . . 110.0
C2 C2 H2 4_565 . 147.4
C3 C2 H2 . . 110.0
C1 C2 H2 . . 110.0
C3 C2 H2 4_565 . 124.9
C3 C3 O2 4_565 . 77.9(11)
C3 C3 C2 4_565 . 106.5(11)
O2 C3 C2 . . 112.9(6)
C3 C3 C2 4_565 4_565 54.9(8)
O2 C3 C2 . 4_565 99.2(11)
C2 C3 C2 . 4_565 51.6(7)
C3 C3 H3A 4_565 . 136.9
O2 C3 H3A . . 109.0
C2 C3 H3A . . 109.0
C2 C3 H3A 4_565 . 151.0
C3 C3 H3B 4_565 . 36.0
O2 C3 H3B . . 109.0
C2 C3 H3B . . 109.0
C2 C3 H3B 4_565 . 67.4
H3A C3 H3B . . 107.8
O2 C4 C5 . . 119.9(6)
O2 C4 H4A . . 107.3
C5 C4 H4A . . 107.3
O2 C4 H4B . . 107.3
C5 C4 H4B . . 107.3
H4A C4 H4B . . 106.9
C4 C5 C6 . . 123.9(7)
C4 C5 C6 . 4_565 123.9(6)
C6 C5 C6 . 4_565 27.4(16)
C4 C5 H5A . . 106.4
C6 C5 H5A . . 106.4
C6 C5 H5A 4_565 . 81.3
C4 C5 H5B . . 106.3
C6 C5 H5B . . 106.3
C6 C5 H5B 4_565 . 125.0
H5A C5 H5B . . 106.4
C6 C6 C7 4_565 . 75.9(8)
C6 C6 C5 4_565 . 76.3(8)
C7 C6 C5 . . 121.6(9)
C6 C6 H6A 4_565 . 68.6
C7 C6 H6A . . 108.0
C5 C6 H6A . . 108.0
C6 C6 H6B 4_565 . 172.7
C7 C6 H6B . . 107.0
C5 C6 H6B . . 107.0
H6A C6 H6B . . 104.1
C6 C7 C6 4_565 . 28.1(16)
C6 C7 C8 4_565 . 131.2(7)
C6 C7 C8 . . 121.9(7)
C6 C7 C8 4_565 4_565 121.9(7)
C6 C7 C8 . 4_565 131.2(7)
C8 C7 C8 . 4_565 31.0(8)
C6 C7 H7A 4_565 . 78.9
C6 C7 H7A . . 106.9
C8 C7 H7A . . 106.8
C8 C7 H7A 4_565 . 75.9
C6 C7 H7B 4_565 . 118.0
C6 C7 H7B . . 106.8
C8 C7 H7B . . 106.8
C8 C7 H7B 4_565 . 119.2
H7A C7 H7B . . 106.7
C8 C8 C9 4_565 . 74.0(4)
C8 C8 C7 4_565 . 74.5(4)
C9 C8 C7 . . 121.1(7)
C8 C8 H8A 4_565 . 66.5
C9 C8 H8A . . 105.5
C7 C8 H8A . . 105.5
C8 C8 H8B 4_565 . 176.9
C9 C8 H8B . . 107.1
C7 C8 H8B . . 107.1
H8A C8 H8B . . 110.4
C8 C9 C8 4_565 . 32.0(8)
C8 C9 C10 4_565 . 131.0(7)
C8 C9 C10 . . 120.3(6)
C8 C9 C10 4_565 4_565 120.3(6)
C8 C9 C10 . 4_565 131.0(7)
C10 C9 C10 . 4_565 31.9(8)
C8 C9 H9A 4_565 . 75.3
C8 C9 H9A . . 107.3
C10 C9 H9A . . 107.2
C10 C9 H9A 4_565 . 75.4
C8 C9 H9B 4_565 . 119.0
C8 C9 H9B . . 107.3
C10 C9 H9B . . 107.2
C10 C9 H9B 4_565 . 118.9
H9A C9 H9B . . 106.9
C10 C10 C11 4_565 . 73.4(4)
C10 C10 C9 4_565 . 74.0(4)
C11 C10 C9 . . 119.8(7)
C10 C10 H10A 4_565 . 65.8
C11 C10 H10A . . 105.3
C9 C10 H10A . . 105.4
C10 C10 H10B 4_565 . 177.4
C11 C10 H10B . . 107.4
C9 C10 H10B . . 107.4
H10A C10 H10B . . 111.6
C10 C11 C10 4_565 . 33.2(9)
C10 C11 C12 4_565 . 131.8(7)
C10 C11 C12 . . 121.2(6)
C10 C11 C12 4_565 4_565 121.2(6)
C10 C11 C12 . 4_565 131.8(7)
C12 C11 C12 . 4_565 30.3(8)
C10 C11 H11A 4_565 . 73.9
C10 C11 H11A . . 107.0
C12 C11 H11A . . 107.0
C12 C11 H11A 4_565 . 76.7
C10 C11 H11B 4_565 . 118.9
C10 C11 H11B . . 107.0
C12 C11 H11B . . 107.0
C12 C11 H11B 4_565 . 117.9
H11A C11 H11B . . 106.8
C12 C12 C13 4_565 . 74.1(4)
C12 C12 C11 4_565 . 74.8(4)
C13 C12 C11 . . 121.2(7)
C12 C12 H12A 4_565 . 66.7
C13 C12 H12A . . 105.8
C11 C12 H12A . . 105.8
C12 C12 H12B 4_565 . 176.3
C13 C12 H12B . . 107.1
C11 C12 H12B . . 107.0
H12A C12 H12B . . 109.6
C12 C13 C12 4_565 . 31.7(9)
C12 C13 C14 4_565 . 121.8(7)
C12 C13 C14 . . 131.1(7)
C12 C13 C14 4_565 4_565 131.1(7)
C12 C13 C14 . 4_565 121.8(7)
C14 C13 C14 . 4_565 27.7(14)
C12 C13 H13A 4_565 . 79.6
C12 C13 H13A . . 104.5
C14 C13 H13A . . 104.4
C14 C13 H13A 4_565 . 128.8
C12 C13 H13B 4_565 . 130.8
C12 C13 H13B . . 104.5
C14 C13 H13B . . 104.5
C14 C13 H13B 4_565 . 84.1
H13A C13 H13B . . 105.6
C14 C14 C15 4_565 . 76.0(7)
C14 C14 C13 4_565 . 76.2(7)
C15 C14 C13 . . 121.8(9)
C14 C14 H14A 4_565 . 172.9
C15 C14 H14A . . 106.9
C13 C14 H14A . . 106.9
C14 C14 H14B 4_565 . 68.5
C15 C14 H14B . . 107.8
C13 C14 H14B . . 107.8
H14A C14 H14B . . 104.4
C16 C15 C14 . 4_565 126.3(7)
C16 C15 C14 . . 126.3(7)
C14 C15 C14 4_565 . 28.0(14)
C16 C15 H15A . . 105.7
C14 C15 H15A 4_565 . 79.9
C14 C15 H15A . . 105.8
C16 C15 H15B . . 105.7
C14 C15 H15B 4_565 . 124.2
C14 C15 H15B . . 105.7
H15A C15 H15B . . 106.2
C17 C16 C15 . . 125.0(8)
C17 C16 H16A . . 106.1
C15 C16 H16A . . 106.1
C17 C16 H16B . . 106.1
C15 C16 H16B . . 106.1
H16A C16 H16B . . 106.3
C16 C17 H17A . . 109.5
C16 C17 H17B . . 109.5
H17A C17 H17B . . 109.5
C16 C17 H17C . . 109.5
H17A C17 H17C . . 109.5
H17B C17 H17C . . 109.5
N1 C18 H18A . . 109.5
N1 C18 H18B . . 109.5
H18A C18 H18B . . 109.5
N1 C18 H18C . . 109.5
H18A C18 H18C . . 109.5
H18B C18 H18C . . 109.5
N1 C19 H19A . . 109.5
N1 C19 H19B . . 109.5
H19A C19 H19B . . 109.5
N1 C19 H19C . . 109.5
H19A C19 H19C . . 109.5
H19B C19 H19C . . 109.5

loop_
_geom_bond_atom_site_label_1
_geom_bond_atom_site_label_2
_geom_bond_site_symmetry_2
_geom_bond_distance
O1 C2 . 1.411(8)
O1 H1D . 0.8500
O2 C4 . 1.373(7)
O2 C3 4_565 1.411(10)
O2 C3 . 1.411(10)
N1 C18 . 1.482(6)
N1 C19 . 1.489(5)
N1 C19 4_565 1.489(5)
N1 C1 . 1.538(8)
N1 C1 4_565 1.538(8)
C1 C1 4_565 0.808(16)
C1 C2 4_565 1.087(9)
C1 C2 . 1.535(10)
C1 H1A . 0.9700
C1 H1B . 0.9699
C2 C1 4_565 1.087(9)
C2 C2 4_565 1.455(17)
C2 C3 . 1.518(12)
C2 C3 4_565 1.780(19)
C2 H2 . 0.9800
C3 C3 4_565 0.59(6)
C3 C2 4_565 1.780(19)
C3 H3A . 0.9700
C3 H3B . 0.9700
C4 C5 . 1.389(9)
C4 H4A . 0.9700
C4 H4B . 0.9700
C5 C6 . 1.465(10)
C5 C6 4_565 1.465(10)
C5 H5A . 0.9700
C5 H5B . 0.9700
C6 C6 4_565 0.69(4)
C6 C7 . 1.428(10)
C6 H6A . 0.9514
C6 H6B . 0.9699
C7 C6 4_565 1.428(10)
C7 C8 . 1.486(8)
C7 C8 4_565 1.486(8)
C7 H7A . 0.9700
C7 H7B . 0.9698
C8 C8 4_565 0.80(2)
C8 C9 . 1.441(9)
C8 H8A . 0.9952
C8 H8B . 0.9700
C9 C8 4_565 1.441(9)
C9 C10 . 1.493(9)
C9 C10 4_565 1.493(9)
C9 H9A . 0.9700
C9 H9B . 0.9700
C10 C10 4_565 0.82(2)
C10 C11 . 1.437(10)
C10 H10A . 1.0021
C10 H10B . 0.9700
C11 C10 4_565 1.437(10)
C11 C12 . 1.493(9)
C11 C12 4_565 1.493(9)
C11 H11A . 0.9700
C11 H11B . 0.9701
C12 C12 4_565 0.78(2)
C12 C13 . 1.430(10)
C12 H12A . 0.9892
C12 H12B . 0.9700
C13 C12 4_565 1.430(10)
C13 C14 . 1.465(10)
C13 C14 4_565 1.465(10)
C13 H13A . 0.9700
C13 H13B . 0.9700
C14 C14 4_565 0.70(4)
C14 C15 . 1.448(11)
C14 H14A . 0.9701
C14 H14B . 0.9543
C15 C16 . 1.443(9)
C15 C14 4_565 1.448(11)
C15 H15A . 0.9701
C15 H15B . 0.9701
C16 C17 . 1.387(11)
C16 H16A . 0.9700
C16 H16B . 0.9700
C17 H17A . 0.9600
C17 H17B . 0.9600
C17 H17C . 0.9600
C18 H18A . 0.9600
C18 H18B . 0.9600
C18 H18C . 0.9600
C19 H19A . 0.9600
C19 H19B . 0.9600
C19 H19C . 0.9600

loop_
_geom_hbond_atom_site_label_D
_geom_hbond_atom_site_label_H
_geom_hbond_atom_site_label_A
_geom_hbond_site_symmetry_A
_geom_hbond_distance_DH
_geom_hbond_distance_HA
_geom_hbond_distance_DA
_geom_hbond_angle_DHA
O1 H1D Br1 . 0.85 2.41 3.207(6) 156.5
C19 H19B O1 1_655 0.96 2.23 3.190(6) 175.8

loop_
_geom_torsion_atom_site_label_1
_geom_torsion_atom_site_label_2
_geom_torsion_atom_site_label_3
_geom_torsion_atom_site_label_4
_geom_torsion_site_symmetry_1
_geom_torsion_site_symmetry_4
_geom_torsion
C18 N1 C1 C1 . 4_565 -95.96(18)
C19 N1 C1 C1 . 4_565 34.6(3)
C19 N1 C1 C1 4_565 4_565 151.1(3)
Br1 N1 C1 C1 . 4_565 -30.35(7)
C18 N1 C1 C2 . 4_565 2.4(19)
C19 N1 C1 C2 . 4_565 132.9(17)
C19 N1 C1 C2 4_565 4_565 -110.5(18)
C1 N1 C1 C2 4_565 4_565 98.3(18)
Br1 N1 C1 C2 . 4_565 68.0(18)
C18 N1 C1 C2 . . -75.7(6)
C19 N1 C1 C2 . . 54.9(8)
C19 N1 C1 C2 4_565 . 171.4(6)
C1 N1 C1 C2 4_565 . 20.3(6)
Br1 N1 C1 C2 . . -10.1(6)
C2 C1 C2 C1 4_565 4_565 180.000(4)
N1 C1 C2 C1 . 4_565 -29.6(9)
C1 C1 C2 O1 4_565 . 101.3(7)
C2 C1 C2 O1 4_565 . -78.7(7)
N1 C1 C2 O1 . . 71.7(8)
C1 C1 C2 C2 4_565 4_565 180.000(3)
N1 C1 C2 C2 . 4_565 150.4(9)
C1 C1 C2 C3 4_565 . -141.1(10)
C2 C1 C2 C3 4_565 . 38.9(10)
N1 C1 C2 C3 . . -170.7(7)
C1 C1 C2 C3 4_565 4_565 -149.2(8)
C2 C1 C2 C3 4_565 4_565 30.8(8)
N1 C1 C2 C3 . 4_565 -178.9(6)
C4 O2 C3 C3 . 4_565 -96.3(6)
C4 O2 C3 C2 . . 160.7(11)
C3 O2 C3 C2 4_565 . -102.9(16)
C4 O2 C3 C2 . 4_565 -147.2(4)
C3 O2 C3 C2 4_565 4_565 -50.9(9)
C1 C2 C3 C3 4_565 4_565 -50.3(13)
O1 C2 C3 C3 . 4_565 94.5(6)
C2 C2 C3 C3 4_565 4_565 0.000(9)
C1 C2 C3 C3 . 4_565 -26.3(6)
C1 C2 C3 O2 4_565 . 33(3)
O1 C2 C3 O2 . . 178.0(14)
C2 C2 C3 O2 4_565 . 83.5(17)
C1 C2 C3 O2 . . 57.2(19)
C3 C2 C3 O2 4_565 . 83.5(17)
C1 C2 C3 C2 4_565 4_565 -50.3(13)
O1 C2 C3 C2 . 4_565 94.5(6)
C1 C2 C3 C2 . 4_565 -26.3(6)
C3 C2 C3 C2 4_565 4_565 0.000(15)
C3 O2 C4 C5 4_565 . 166.3(13)
C3 O2 C4 C5 . . -166.3(13)
O2 C4 C5 C6 . . -163.4(9)
O2 C4 C5 C6 . 4_565 163.4(9)
C4 C5 C6 C6 . 4_565 -99.4(6)
C4 C5 C6 C7 . . -163.1(8)
C6 C5 C6 C7 4_565 . -63.7(13)
C5 C6 C7 C6 . 4_565 63.9(13)
C6 C6 C7 C8 4_565 . 118.7(7)
C5 C6 C7 C8 . . -177.4(10)
C6 C6 C7 C8 4_565 4_565 81.5(9)
C5 C6 C7 C8 . 4_565 145.4(9)
C6 C7 C8 C8 4_565 4_565 -84.7(11)
C6 C7 C8 C8 . 4_565 -118.0(10)
C6 C7 C8 C9 4_565 . -144.6(12)
C6 C7 C8 C9 . . -177.9(10)
C8 C7 C8 C9 4_565 . -59.9(8)
C7 C8 C9 C8 . 4_565 60.1(8)
C8 C8 C9 C10 4_565 . 119.9(6)
C7 C8 C9 C10 . . -179.9(7)
C8 C8 C9 C10 4_565 4_565 82.6(6)
C7 C8 C9 C10 . 4_565 142.7(7)
C8 C9 C10 C10 4_565 4_565 -82.4(6)
C8 C9 C10 C10 . 4_565 -120.0(7)
C8 C9 C10 C11 4_565 . -142.0(8)
C8 C9 C10 C11 . . -179.6(7)
C10 C9 C10 C11 4_565 . -59.6(8)
C9 C10 C11 C10 . 4_565 59.9(8)
C10 C10 C11 C12 4_565 . 120.0(7)
C9 C10 C11 C12 . . 179.9(7)
C10 C10 C11 C12 4_565 4_565 84.3(7)
C9 C10 C11 C12 . 4_565 144.2(7)
C10 C11 C12 C12 4_565 4_565 -81.1(7)
C10 C11 C12 C12 . 4_565 -120.6(7)
C10 C11 C12 C13 4_565 . -141.5(8)
C10 C11 C12 C13 . . 179.0(7)
C12 C11 C12 C13 4_565 . -60.4(8)
C11 C12 C13 C12 . 4_565 60.7(8)
C12 C12 C13 C14 4_565 . 85.3(10)
C11 C12 C13 C14 . . 146.0(10)
C12 C12 C13 C14 4_565 4_565 118.0(9)
C11 C12 C13 C14 . 4_565 178.6(9)
C12 C13 C14 C14 4_565 4_565 118.9(7)
C12 C13 C14 C14 . 4_565 80.9(8)
C12 C13 C14 C15 4_565 . -177.5(9)
C12 C13 C14 C15 . . 144.4(9)
C14 C13 C14 C15 4_565 . 63.5(12)
C14 C14 C15 C16 4_565 . -100.6(6)
C13 C14 C15 C16 . . -164.2(7)
C13 C14 C15 C14 . 4_565 -63.6(12)
C14 C15 C16 C17 4_565 . 162.5(9)
C14 C15 C16 C17 . . -162.5(9)
